data_7061494
loop_
_publ_author_name
'Banerjee, Kaustav'
'Bhattacherjee, Debojit'
'Raina, Khyati'
'Thummer, Rajkumar P.'
'Bhabak, Krishna Pada'

_publ_section_title
;
 Benzimidazole-based ionic and non-ionic organoselenium compounds:
 innovative synthetic strategies, structural characterization and
 preliminary anti-proliferative activities
;
_journal_issue 24
_journal_name_full 'New Journal of Chemistry'
_journal_page_first 11910
_journal_page_last 11926
_journal_paper_doi 10.1039/D2NJ01322C
_journal_volume 46
_journal_year 2022
_chemical_formula_moiety 'C18  H17  N3  O1  Se2'
_chemical_formula_sum 'C18 H17 N3 O Se2'
_chemical_formula_weight 449.26
_chemical_melting_point 418.6(5)
_space_group_crystal_system orthorhombic
_space_group_IT_number 19
_space_group_name_Hall 'P 2ac 2ab'
_space_group_name_H-M_alt 'P 21 21 21'
_atom_sites_solution_hydrogens geom
_atom_sites_solution_primary direct
_atom_sites_solution_secondary difmap
_audit_creation_method SHELXL-2018/3
_audit_update_record
;
2022-01-05 deposited with the CCDC.	2022-05-11 downloaded from the CCDC.
;
_cell_angle_alpha 90
_cell_angle_beta 90
_cell_angle_gamma 90
_cell_formula_units_Z 4
_cell_length_a 6.7765(10)
_cell_length_b 16.086(2)
_cell_length_c 16.129(2)
_cell_measurement_reflns_used 3090
_cell_measurement_temperature 296(2)
_cell_measurement_theta_max 25.0
_cell_measurement_theta_min 1.8
_cell_volume 1758.2(4)
_computing_cell_refinement 'Bruker SAINT'
_computing_data_collection 'Bruker APEX2'
_computing_data_reduction 'Bruker SAINT'
_computing_molecular_graphics 'Ortep for Windows (Farrugia, 2012)'
_computing_publication_material 'WinGX publication routines (Farrugia, 2012)'
_computing_structure_refinement 'SHELXL-2014 (Sheldrick 2014)'
_computing_structure_solution 'SHELXS-97 (Sheldrick 2008)'
_diffrn_ambient_temperature 293(2)
_diffrn_measured_fraction_theta_full 1.000
_diffrn_measured_fraction_theta_max 1.000
_diffrn_measurement_device_type 'Bruker APEX-II CCD'
_diffrn_measurement_method '\f and \w scans'
_diffrn_radiation_type MoK\a
_diffrn_radiation_wavelength 0.71073
_diffrn_reflns_av_R_equivalents 0.0933
_diffrn_reflns_av_unetI/netI 0.0292
_diffrn_reflns_Laue_measured_fraction_full 1.000
_diffrn_reflns_Laue_measured_fraction_max 1.000
_diffrn_reflns_limit_h_max 8
_diffrn_reflns_limit_h_min -8
_diffrn_reflns_limit_k_max 19
_diffrn_reflns_limit_k_min -19
_diffrn_reflns_limit_l_max 19
_diffrn_reflns_limit_l_min -19
_diffrn_reflns_number 72031
_diffrn_reflns_point_group_measured_fraction_full 1.000
_diffrn_reflns_point_group_measured_fraction_max 1.000
_diffrn_reflns_theta_full 24.997
_diffrn_reflns_theta_max 24.997
_diffrn_reflns_theta_min 1.788
_exptl_absorpt_coefficient_mu 4.216
_exptl_absorpt_correction_T_max 0.894
_exptl_absorpt_correction_T_min 0.693
_exptl_absorpt_correction_type multi-scan
_exptl_absorpt_process_details SADABS
_exptl_crystal_colour 'Pale Yellow'
_exptl_crystal_density_diffrn 1.697
_exptl_crystal_density_method 'not measured'
_exptl_crystal_description Rectangular
_exptl_crystal_F_000 888
_exptl_crystal_size_max 0.170
_exptl_crystal_size_mid 0.130
_exptl_crystal_size_min 0.090
_refine_diff_density_max 0.687
_refine_diff_density_min -0.700
_refine_diff_density_rms 0.078
_refine_ls_abs_structure_details
;
 Flack x determined using 1049 quotients [(I+)-(I-)]/[(I+)+(I-)]
 (Parsons, Flack and Wagner, Acta Cryst. B69 (2013) 249-259).
;
_refine_ls_abs_structure_Flack -0.002(7)
_refine_ls_extinction_method none
_refine_ls_goodness_of_fit_ref 1.095
_refine_ls_hydrogen_treatment constr
_refine_ls_matrix_type full
_refine_ls_number_parameters 217
_refine_ls_number_reflns 3090
_refine_ls_number_restraints 0
_refine_ls_restrained_S_all 1.095
_refine_ls_R_factor_all 0.0462
_refine_ls_R_factor_gt 0.0351
_refine_ls_shift/su_max 0.001
_refine_ls_shift/su_mean 0.000
_refine_ls_structure_factor_coef Fsqd
_refine_ls_weighting_details 'w=1/[\s^2^(Fo^2^)+(0.0185P)^2^+3.5646P] where P=(Fo^2^+2Fc^2^)/3'
_refine_ls_weighting_scheme calc
_refine_ls_wR_factor_gt 0.0691
_refine_ls_wR_factor_ref 0.0751
_reflns_Friedel_coverage 0.719
_reflns_Friedel_fraction_full 1.000
_reflns_Friedel_fraction_max 1.000
_reflns_number_gt 2755
_reflns_number_total 3090
_reflns_threshold_expression 'I > 2\s(I)'
_cod_data_source_file d2nj01322c2.cif
_cod_data_source_block shelx
_cod_depositor_comments
;
The following automatic conversions were performed:

data item '_chemical_melting_point' value '145 -- 146 \%C' was
changed to '418.6(5)' -- it was converted from degrees Celsius (C) to
kelvins (K), the average value was taken and precision was estimated.

data item '_exptl_absorpt_correction_type' value 'Multi-scan' was
changed to 'multi-scan' in accordance with the
/home/data/users/saulius/crontab/automatic-downloads/rss-feeds/RSC/lib/dictionaries/cif_core.dic
dictionary named 'cif_core.dic' version 2.4.2 last updated on
2011-04-26.

Automatic conversion script
Id: cif_fix_values 7556 2019-12-06 15:28:31Z antanas 

 Adding full bibliography for 7061494.cif.
;
_cod_original_cell_volume 1758.1(4)
_cod_original_formula_sum 'C18 H17 N3 O1 Se2'
_cod_database_code 7061494
_shelx_shelxl_version_number 2018/3
_shelx_space_group_comment
;
The symmetry employed for this shelxl refinement is uniquely defined
by the following loop, which should always be used as a source of
symmetry information in preference to the above space-group names.
They are only intended as comments.
;
_shelx_estimated_absorpt_t_min 0.534
_shelx_estimated_absorpt_t_max 0.703

loop_
_space_group_symop_operation_xyz
'x, y, z'
'-x+1/2, -y, z+1/2'
'-x, y+1/2, -z+1/2'
'x+1/2, -y+1/2, -z'

loop_
_atom_site_label
_atom_site_type_symbol
_atom_site_fract_x
_atom_site_fract_y
_atom_site_fract_z
_atom_site_U_iso_or_equiv
_atom_site_adp_type
_atom_site_occupancy
_atom_site_site_symmetry_order
_atom_site_calc_flag
_atom_site_refinement_flags_posn
_atom_site_refinement_flags_adp
_atom_site_refinement_flags_occupancy
_atom_site_disorder_assembly
_atom_site_disorder_group
Se1 Se 0.70004(10) 0.33897(4) 0.76480(4) 0.03413(17) Uani 1 1 d . . . . .
Se2 Se 0.13021(14) 0.39601(6) 0.85513(6) 0.0646(3) Uani 1 1 d . . . . .
N2 N 0.3315(7) 0.2674(3) 0.6946(3) 0.0292(12) Uani 1 1 d . . . . .
O1 O 1.0201(7) 0.0942(3) 0.8958(3) 0.0438(12) Uani 1 1 d . . . . .
N1 N 0.4442(7) 0.3836(3) 0.6421(3) 0.0298(12) Uani 1 1 d . . . . .
C7 C 0.4749(9) 0.3244(4) 0.6991(4) 0.0275(13) Uani 1 1 d . . . . .
C11 C 0.4894(9) 0.1667(4) 0.7895(4) 0.0319(14) Uani 1 1 d . . . . .
C1 C 0.1987(10) 0.2924(4) 0.6323(4) 0.0299(13) Uani 1 1 d . . . . .
C6 C 0.2727(9) 0.3657(4) 0.5987(4) 0.0311(15) Uani 1 1 d . . . . .
C13 C 0.8063(11) 0.0990(4) 0.7829(4) 0.0390(15) Uani 1 1 d . . . . .
H13 H 0.900725 0.069853 0.752808 0.047 Uiso 1 1 calc R U . . .
C14 C 0.8405(10) 0.1190(4) 0.8655(4) 0.0348(16) Uani 1 1 d . . . . .
C12 C 0.6313(10) 0.1227(4) 0.7457(4) 0.0381(16) Uani 1 1 d . . . . .
H12 H 0.608422 0.108980 0.690474 0.046 Uiso 1 1 calc R U . . .
C10 C 0.3021(10) 0.1938(4) 0.7479(4) 0.0403(16) Uani 1 1 d . . . . .
H10A H 0.251583 0.148403 0.714535 0.048 Uiso 1 1 calc R U . . .
H10B H 0.204300 0.206638 0.789936 0.048 Uiso 1 1 calc R U . . .
C15 C 0.6977(10) 0.1607(4) 0.9105(4) 0.0366(14) Uani 1 1 d . . . . .
H15 H 0.718342 0.173143 0.966083 0.044 Uiso 1 1 calc R U . . .
C5 C 0.1781(11) 0.4066(4) 0.5346(4) 0.0398(16) Uani 1 1 d . . . . .
H5 H 0.228161 0.455276 0.511794 0.048 Uiso 1 1 calc R U . . .
C2 C 0.0266(10) 0.2571(5) 0.6041(4) 0.0384(16) Uani 1 1 d . . . . .
H2 H -0.022342 0.208106 0.626740 0.046 Uiso 1 1 calc R U . . .
C4 C 0.0046(12) 0.3709(5) 0.5064(5) 0.050(2) Uani 1 1 d . . . . .
H4 H -0.064233 0.396321 0.463401 0.060 Uiso 1 1 calc R U . . .
C16 C 0.5246(10) 0.1835(4) 0.8719(4) 0.0369(16) Uani 1 1 d . . . . .
H16 H 0.428557 0.211102 0.902544 0.044 Uiso 1 1 calc R U . . .
C18 C -0.0194(12) 0.4842(5) 0.8863(5) 0.0450(18) Uani 1 1 d . . . . .
C3 C -0.0695(10) 0.2974(5) 0.5411(5) 0.046(2) Uani 1 1 d . . . . .
H3 H -0.186912 0.275419 0.520862 0.056 Uiso 1 1 calc R U . . .
C8 C 0.5886(10) 0.4509(4) 0.6338(5) 0.0396(17) Uani 1 1 d . . . . .
H8A H 0.522364 0.504362 0.635403 0.048 Uiso 1 1 calc R U . . .
H8B H 0.657703 0.446186 0.581384 0.048 Uiso 1 1 calc R U . . .
N3 N -0.1084(13) 0.5376(5) 0.9028(5) 0.071(2) Uani 1 1 d . . . . .
C17 C 1.0682(12) 0.1176(6) 0.9786(5) 0.056(2) Uani 1 1 d . . . . .
H17A H 1.196717 0.096700 0.992462 0.084 Uiso 1 1 calc R U . . .
H17B H 1.067848 0.177090 0.983099 0.084 Uiso 1 1 calc R U . . .
H17C H 0.972331 0.094696 1.016028 0.084 Uiso 1 1 calc R U . . .
C9 C 0.7320(12) 0.4444(4) 0.7043(5) 0.053(2) Uani 1 1 d . . . . .
H9A H 0.711721 0.490474 0.742083 0.064 Uiso 1 1 calc R U . . .
H9B H 0.865482 0.448039 0.682907 0.064 Uiso 1 1 calc R U . . .

loop_
_atom_site_aniso_label
_atom_site_aniso_U_11
_atom_site_aniso_U_22
_atom_site_aniso_U_33
_atom_site_aniso_U_23
_atom_site_aniso_U_13
_atom_site_aniso_U_12
Se1 0.0333(3) 0.0304(3) 0.0387(3) 0.0026(3) -0.0065(3) -0.0033(3)
Se2 0.0672(6) 0.0717(6) 0.0550(5) -0.0021(5) -0.0135(4) 0.0194(5)
N2 0.030(3) 0.026(3) 0.032(3) 0.001(2) -0.001(2) -0.004(2)
O1 0.041(3) 0.049(3) 0.042(3) -0.001(2) -0.002(2) 0.008(2)
N1 0.031(3) 0.025(3) 0.033(3) 0.005(3) -0.003(2) -0.003(2)
C7 0.032(3) 0.023(3) 0.028(3) -0.001(3) 0.001(3) 0.002(3)
C11 0.038(3) 0.022(3) 0.036(4) 0.005(3) 0.000(3) -0.006(3)
C1 0.026(3) 0.035(3) 0.028(3) -0.006(3) 0.001(3) 0.007(3)
C6 0.033(4) 0.030(3) 0.030(3) -0.004(3) -0.003(3) 0.007(3)
C13 0.049(4) 0.035(3) 0.033(4) -0.003(3) 0.005(3) 0.006(4)
C14 0.039(4) 0.028(3) 0.037(4) 0.004(3) 0.003(3) 0.001(3)
C12 0.053(4) 0.032(3) 0.028(4) -0.005(3) 0.001(3) -0.004(3)
C10 0.042(3) 0.036(3) 0.043(4) 0.009(3) -0.003(4) -0.008(3)
C15 0.043(3) 0.037(3) 0.029(3) -0.002(3) -0.001(3) 0.001(4)
C5 0.045(4) 0.041(4) 0.033(4) 0.002(3) -0.002(3) 0.011(4)
C2 0.033(4) 0.044(4) 0.038(4) -0.010(3) -0.001(3) -0.003(3)
C4 0.048(5) 0.067(6) 0.035(4) -0.010(4) -0.014(4) 0.021(4)
C16 0.041(4) 0.030(4) 0.040(4) -0.002(3) 0.011(3) 0.000(3)
C18 0.048(5) 0.052(5) 0.035(4) 0.005(4) 0.002(4) -0.013(4)
C3 0.032(4) 0.065(5) 0.042(4) -0.019(4) -0.007(3) 0.009(4)
C8 0.039(4) 0.024(3) 0.055(5) 0.003(3) -0.002(3) -0.002(3)
N3 0.087(6) 0.068(5) 0.059(5) -0.011(4) 0.024(5) -0.006(5)
C17 0.047(5) 0.075(6) 0.046(5) -0.004(4) -0.010(4) 0.003(4)
C9 0.062(5) 0.039(4) 0.059(5) 0.018(4) -0.018(4) -0.016(4)

loop_
_atom_type_symbol
_atom_type_description
_atom_type_scat_dispersion_real
_atom_type_scat_dispersion_imag
_atom_type_scat_source
C C 0.0033 0.0016 'International Tables Vol C Tables 4.2.6.8 and 6.1.1.4'
H H 0.0000 0.0000 'International Tables Vol C Tables 4.2.6.8 and 6.1.1.4'
N N 0.0061 0.0033 'International Tables Vol C Tables 4.2.6.8 and 6.1.1.4'
O O 0.0106 0.0060 'International Tables Vol C Tables 4.2.6.8 and 6.1.1.4'
Se Se -0.0929 2.2259 'International Tables Vol C Tables 4.2.6.8 and 6.1.1.4'

loop_
_geom_angle_atom_site_label_1
_geom_angle_atom_site_label_2
_geom_angle_atom_site_label_3
_geom_angle
_geom_angle_site_symmetry_1
_geom_angle_site_symmetry_3
_geom_angle_publ_flag
C7 Se1 C9 85.2(3) . . ?
C7 N2 C1 107.9(5) . . ?
C7 N2 C10 128.0(5) . . ?
C1 N2 C10 123.9(5) . . ?
C14 O1 C17 117.4(5) . . ?
C7 N1 C6 109.2(5) . . ?
C7 N1 C8 118.9(5) . . ?
C6 N1 C8 131.8(5) . . ?
N2 C7 N1 109.7(5) . . ?
N2 C7 Se1 135.1(5) . . ?
N1 C7 Se1 115.2(4) . . ?
C16 C11 C12 118.1(6) . . ?
C16 C11 C10 121.4(6) . . ?
C12 C11 C10 120.5(6) . . ?
C2 C1 C6 121.8(6) . . ?
C2 C1 N2 131.4(6) . . ?
C6 C1 N2 106.8(5) . . ?
C5 C6 N1 131.9(6) . . ?
C5 C6 C1 121.8(6) . . ?
N1 C6 C1 106.4(5) . . ?
C12 C13 C14 119.7(6) . . ?
C12 C13 H13 120.1 . . ?
C14 C13 H13 120.1 . . ?
O1 C14 C15 125.1(6) . . ?
O1 C14 C13 115.0(6) . . ?
C15 C14 C13 119.9(6) . . ?
C13 C12 C11 120.9(6) . . ?
C13 C12 H12 119.5 . . ?
C11 C12 H12 119.5 . . ?
N2 C10 C11 112.3(5) . . ?
N2 C10 H10A 109.1 . . ?
C11 C10 H10A 109.1 . . ?
N2 C10 H10B 109.1 . . ?
C11 C10 H10B 109.1 . . ?
H10A C10 H10B 107.9 . . ?
C16 C15 C14 119.3(6) . . ?
C16 C15 H15 120.4 . . ?
C14 C15 H15 120.4 . . ?
C6 C5 C4 116.3(7) . . ?
C6 C5 H5 121.9 . . ?
C4 C5 H5 121.9 . . ?
C3 C2 C1 117.0(7) . . ?
C3 C2 H2 121.5 . . ?
C1 C2 H2 121.5 . . ?
C5 C4 C3 121.4(7) . . ?
C5 C4 H4 119.3 . . ?
C3 C4 H4 119.3 . . ?
C15 C16 C11 122.1(6) . . ?
C15 C16 H16 119.0 . . ?
C11 C16 H16 119.0 . . ?
N3 C18 Se2 178.0(8) . . ?
C2 C3 C4 121.7(7) . . ?
C2 C3 H3 119.2 . . ?
C4 C3 H3 119.2 . . ?
N1 C8 C9 108.2(5) . . ?
N1 C8 H8A 110.1 . . ?
C9 C8 H8A 110.1 . . ?
N1 C8 H8B 110.1 . . ?
C9 C8 H8B 110.1 . . ?
H8A C8 H8B 108.4 . . ?
O1 C17 H17A 109.5 . . ?
O1 C17 H17B 109.5 . . ?
H17A C17 H17B 109.5 . . ?
O1 C17 H17C 109.5 . . ?
H17A C17 H17C 109.5 . . ?
H17B C17 H17C 109.5 . . ?
C8 C9 Se1 111.4(5) . . ?
C8 C9 H9A 109.3 . . ?
Se1 C9 H9A 109.3 . . ?
C8 C9 H9B 109.3 . . ?
Se1 C9 H9B 109.3 . . ?
H9A C9 H9B 108.0 . . ?

loop_
_geom_bond_atom_site_label_1
_geom_bond_atom_site_label_2
_geom_bond_distance
_geom_bond_site_symmetry_2
_geom_bond_publ_flag
Se1 C7 1.873(6) . ?
Se1 C9 1.968(7) . ?
Se2 C18 1.814(9) . ?
N2 C7 1.338(7) . ?
N2 C1 1.408(8) . ?
N2 C10 1.477(8) . ?
O1 C14 1.371(8) . ?
O1 C17 1.425(8) . ?
N1 C7 1.340(8) . ?
N1 C6 1.387(8) . ?
N1 C8 1.466(8) . ?
C11 C16 1.378(9) . ?
C11 C12 1.388(9) . ?
C11 C10 1.500(9) . ?
C1 C2 1.374(9) . ?
C1 C6 1.391(9) . ?
C6 C5 1.382(9) . ?
C13 C12 1.383(9) . ?
C13 C14 1.390(9) . ?
C13 H13 0.9300 . ?
C14 C15 1.382(9) . ?
C12 H12 0.9300 . ?
C10 H10A 0.9700 . ?
C10 H10B 0.9700 . ?
C15 C16 1.377(9) . ?
C15 H15 0.9300 . ?
C5 C4 1.385(11) . ?
C5 H5 0.9300 . ?
C2 C3 1.370(10) . ?
C2 H2 0.9300 . ?
C4 C3 1.401(11) . ?
C4 H4 0.9300 . ?
C16 H16 0.9300 . ?
C18 N3 1.084(10) . ?
C3 H3 0.9300 . ?
C8 C9 1.498(10) . ?
C8 H8A 0.9700 . ?
C8 H8B 0.9700 . ?
C17 H17A 0.9600 . ?
C17 H17B 0.9600 . ?
C17 H17C 0.9600 . ?
C9 H9A 0.9700 . ?
C9 H9B 0.9700 . ?
